data_2021470
loop_
_publ_author_name
'Hao, Hongguo'
'Liu, Hongyan'
'Wang, Yuchen'
'Yuan, Suxian'
'Xu, Han'
'Zhang, Jingyue'
'Wang, Ying'
'Li, Dacheng'
'Sun, Junshan'

_publ_section_title
;
 A series of two-dimensional lanthanide coordination polymers: synthesis,
 structures, magnetism and selective luminescence detection for heavy
 metal ions and toxic solvents
;
_journal_coeditor_code LF3085
_journal_issue 2
_journal_name_full 'Acta Crystallographica Section C'
_journal_page_first 221
_journal_page_last 230
_journal_paper_doi 10.1107/S2053229618016972
_journal_volume 75
_journal_year 2019
_chemical_formula_iupac '[Sm2 (C16 H6 O8) (C2 H3 O2)2 (C4 H9 N O)2 (H2 O)2]'
_chemical_formula_moiety 'C28 H34 N2 O16 Sm2'
_chemical_formula_sum 'C28 H34 N2 O16 Sm2'
_chemical_formula_weight 960.03
_chemical_name_systematic
Poly[bis(\m-acetato)diaqua(\m~6~-biphenyl-3,3',5,5'-tetracarboxylato)bis(<i>N</i>,<i>N</i>-dimethylacetamide)disamarium(III)]
_space_group_crystal_system monoclinic
_space_group_IT_number 14
_space_group_name_Hall '-P 2yn'
_space_group_name_H-M_alt 'P 1 21/n 1'
_symmetry_space_group_name_Hall '-P 2yn'
_symmetry_space_group_name_H-M 'P 1 21/n 1'
_atom_sites_solution_hydrogens mixed
_audit_creation_method SHELXL-2015/1
_cell_angle_alpha 90
_cell_angle_beta 94.3190(10)
_cell_angle_gamma 90
_cell_formula_units_Z 2
_cell_length_a 9.4469(9)
_cell_length_b 17.8037(18)
_cell_length_c 11.3621(12)
_cell_measurement_reflns_used 2807
_cell_measurement_temperature 298(2)
_cell_measurement_theta_max 28.216
_cell_measurement_theta_min 2.708
_cell_volume 1905.6(3)
_computing_cell_refinement
;
SAINT (Bruker, 2010)
;
_computing_data_collection
;
APEX2 (Bruker, 2010)
;
_computing_data_reduction
;
SAINT (Bruker, 2010)
;
_computing_publication_material
;
SHELXL2015 (Sheldrick, 2015b)
;
_computing_structure_refinement
;
SHELXL2015 (Sheldrick, 2015b)
;
_computing_structure_solution
;
SHELXT (Sheldrick, 2015a)
;
_diffrn_ambient_temperature 298(2)
_diffrn_measured_fraction_theta_full 0.990
_diffrn_measured_fraction_theta_max 0.990
_diffrn_measurement_device_type 'Bruker SMART APEXII CCD'
_diffrn_measurement_method 'phi and omega scans'
_diffrn_radiation_type MoK\a
_diffrn_radiation_wavelength 0.71073
_diffrn_reflns_av_R_equivalents 0.0820
_diffrn_reflns_av_unetI/netI 0.0994
_diffrn_reflns_limit_h_max 11
_diffrn_reflns_limit_h_min -11
_diffrn_reflns_limit_k_max 21
_diffrn_reflns_limit_k_min -16
_diffrn_reflns_limit_l_max 13
_diffrn_reflns_limit_l_min -12
_diffrn_reflns_number 9042
_diffrn_reflns_theta_full 25.014
_diffrn_reflns_theta_max 25.013
_diffrn_reflns_theta_min 2.706
_exptl_absorpt_coefficient_mu 3.117
_exptl_absorpt_correction_T_max 0.811
_exptl_absorpt_correction_T_min 0.745
_exptl_absorpt_correction_type multi-scan
_exptl_crystal_density_diffrn 1.665
_exptl_crystal_description bloc
_exptl_crystal_F_000 936
_exptl_crystal_size_max 0.38
_exptl_crystal_size_mid 0.36
_exptl_crystal_size_min 0.35
_refine_diff_density_max 1.784
_refine_diff_density_min -1.674
_refine_ls_goodness_of_fit_ref 1.031
_refine_ls_hydrogen_treatment constr
_refine_ls_matrix_type full
_refine_ls_number_parameters 204
_refine_ls_number_reflns 3327
_refine_ls_number_restraints 329
_refine_ls_restrained_S_all 1.075
_refine_ls_R_factor_all 0.0969
_refine_ls_R_factor_gt 0.0666
_refine_ls_shift/su_max 0.000
_refine_ls_shift/su_mean 0.000
_refine_ls_structure_factor_coef Fsqd
_refine_ls_weighting_details 'w=1/[\s^2^(Fo^2^)+(0.0800P)^2^+7.4231P] where P=(Fo^2^+2Fc^2^)/3'
_refine_ls_weighting_scheme calc
_refine_ls_wR_factor_gt 0.1567
_refine_ls_wR_factor_ref 0.1700
_reflns_number_gt 2288
_reflns_number_total 3327
_reflns_threshold_expression 'I > 2\s(I)'
_cod_data_source_file lf3085sup1.cif
_cod_data_source_block 150917a_sq
_cod_database_code 2021470
_shelx_space_group_comment
;
The symmetry employed for this shelxl refinement is uniquely defined
by the following loop, which should always be used as a source of
symmetry information in preference to the above space-group names.
They are only intended as comments.
;

loop_
_space_group_symop_operation_xyz
'x, y, z'
'-x+1/2, y+1/2, -z+1/2'
'-x, -y, -z'
'x-1/2, -y-1/2, z-1/2'

loop_
_atom_site_type_symbol
_atom_site_label
_atom_site_fract_x
_atom_site_fract_y
_atom_site_fract_z
_atom_site_U_iso_or_equiv
_atom_site_adp_type
_atom_site_calc_flag
_atom_site_occupancy
N N1 0.5760(17) 0.1834(10) 0.6727(16) 0.131(7) Uani d 1
O O1 0.9415(10) 0.2380(4) 0.5147(7) 0.050(2) Uani d 1
O O2 1.0858(9) 0.2142(4) 0.6707(7) 0.043(2) Uani d 1
O O3 1.1761(10) 0.0342(4) 0.6721(7) 0.054(2) Uani d 1
O O4 1.1656(10) -0.0861(4) 0.6083(7) 0.045(2) Uani d 1
O O5 1.1811(12) 0.1359(5) 0.4483(9) 0.067(3) Uani d 1
O O6 1.1109(9) 0.0198(5) 0.4182(7) 0.047(2) Uani d 1
O O7 0.960(3) 0.0864(12) 0.806(2) 0.200(9) Uani d 1
H H7B 0.996711 0.042940 0.812685 0.239 Uiso d 1
H H7C 0.871131 0.077730 0.802595 0.239 Uiso d 1
O O8 0.7725(15) 0.1289(8) 0.6557(12) 0.107(3) Uani d 1
Sm Sm1 0.98307(7) 0.10172(3) 0.57024(5) 0.0331(3) Uani d 1
C C1 1.0262(15) 0.2593(7) 0.5985(11) 0.046(2) Uani d 1
C C2 1.0571(9) 0.3439(2) 0.6114(6) 0.0369(19) Uani d 1
C C3 0.9973(8) 0.3964(3) 0.5317(5) 0.0405(19) Uani d 1
H H3 0.934790 0.380859 0.469350 0.049 Uiso calc 1
C C4 1.0311(8) 0.4720(3) 0.5453(6) 0.039(2) Uani d 1
C C5 1.1246(8) 0.4952(2) 0.6386(6) 0.039(2) Uani d 1
H H5 1.147183 0.545845 0.647681 0.047 Uiso calc 1
C C6 1.1843(8) 0.4428(3) 0.7182(5) 0.039(2) Uani d 1
C C7 1.1506(9) 0.3671(3) 0.7046(6) 0.040(2) Uani d 1
H H7 1.190545 0.332046 0.757884 0.048 Uiso calc 1
C C8 1.2112(15) -0.0351(7) 0.6779(11) 0.048(3) Uani d 1
C C9 1.1989(17) 0.0744(9) 0.3971(13) 0.059(3) Uani d 1
C C10 1.320(3) 0.0556(14) 0.326(2) 0.129(8) Uani d 1
H H10A 1.297538 0.070500 0.245797 0.193 Uiso calc 1
H H10B 1.336558 0.002489 0.329685 0.193 Uiso calc 1
H H10C 1.403055 0.081768 0.357628 0.193 Uiso calc 1
C C12 0.7124(17) 0.1684(12) 0.7260(15) 0.107(3) Uani d 1
C C13 0.751(3) 0.2043(18) 0.843(2) 0.177(8) Uani d 1
H H13A 0.713251 0.174928 0.904201 0.265 Uiso calc 1
H H13B 0.711806 0.254060 0.843608 0.265 Uiso calc 1
H H13C 0.852337 0.206956 0.856156 0.265 Uiso calc 1
C C14 0.531(3) 0.1401(18) 0.5665(19) 0.184(9) Uani d 1
H H14A 0.608508 0.109295 0.544837 0.275 Uiso calc 1
H H14B 0.503644 0.173870 0.503059 0.275 Uiso calc 1
H H14C 0.452132 0.108719 0.582240 0.275 Uiso calc 1
C C15 0.464(2) 0.2266(17) 0.724(2) 0.166(8) Uani d 1
H H15A 0.429071 0.198884 0.788757 0.249 Uiso calc 1
H H15B 0.387217 0.235212 0.665338 0.249 Uiso calc 1
H H15C 0.501182 0.273896 0.752692 0.249 Uiso calc 1

loop_
_atom_site_aniso_label
_atom_site_aniso_U_11
_atom_site_aniso_U_22
_atom_site_aniso_U_33
_atom_site_aniso_U_12
_atom_site_aniso_U_13
_atom_site_aniso_U_23
N1 0.124(10) 0.132(10) 0.137(10) 0.007(8) 0.008(8) 0.004(8)
O1 0.062(5) 0.031(4) 0.052(5) 0.003(4) -0.032(4) -0.007(4)
O2 0.060(5) 0.023(4) 0.041(4) 0.005(4) -0.023(4) -0.002(3)
O3 0.075(6) 0.030(4) 0.050(5) 0.000(4) -0.036(4) -0.004(4)
O4 0.065(5) 0.025(4) 0.040(4) 0.002(4) -0.027(4) -0.003(3)
O5 0.089(6) 0.039(5) 0.076(6) -0.017(5) 0.027(5) -0.008(4)
O6 0.054(5) 0.033(4) 0.055(5) -0.013(4) 0.013(4) -0.006(4)
O7 0.205(16) 0.151(14) 0.243(17) -0.041(13) 0.021(14) -0.005(13)
O8 0.107(5) 0.102(5) 0.116(5) 0.007(5) 0.031(4) -0.022(4)
Sm1 0.0438(4) 0.0164(3) 0.0361(4) 0.0034(3) -0.0156(2) -0.0042(3)
C1 0.053(4) 0.037(4) 0.045(4) 0.004(4) -0.007(4) -0.006(4)
C2 0.046(4) 0.028(3) 0.034(4) 0.002(3) -0.013(3) 0.002(3)
C3 0.049(4) 0.032(4) 0.037(3) -0.002(3) -0.019(3) 0.000(3)
C4 0.047(4) 0.032(4) 0.035(4) -0.001(3) -0.019(3) 0.008(3)
C5 0.047(4) 0.029(4) 0.039(4) -0.002(3) -0.020(3) -0.001(3)
C6 0.047(4) 0.031(4) 0.037(4) 0.001(3) -0.017(3) 0.001(3)
C7 0.048(4) 0.034(4) 0.036(4) 0.001(3) -0.015(3) 0.002(3)
C8 0.056(6) 0.036(5) 0.049(6) -0.004(5) -0.009(5) 0.002(5)
C9 0.070(6) 0.049(6) 0.060(6) -0.011(5) 0.017(5) -0.001(5)
C10 0.130(14) 0.128(14) 0.134(13) -0.015(12) 0.041(12) -0.022(12)
C12 0.107(5) 0.102(5) 0.116(5) 0.007(5) 0.031(4) -0.022(4)
C13 0.171(13) 0.174(13) 0.188(13) 0.009(12) 0.037(12) -0.048(12)
C14 0.180(14) 0.194(14) 0.180(14) 0.010(12) 0.032(12) -0.017(12)
C15 0.156(13) 0.175(13) 0.170(13) 0.039(12) 0.036(12) -0.025(12)

loop_
_atom_type_symbol
_atom_type_description
_atom_type_scat_dispersion_real
_atom_type_scat_dispersion_imag
_atom_type_scat_source
C C 0.0033 0.0016 'International Tables Vol C Tables 4.2.6.8 and 6.1.1.4'
H H 0.0000 0.0000 'International Tables Vol C Tables 4.2.6.8 and 6.1.1.4'
N N 0.0061 0.0033 'International Tables Vol C Tables 4.2.6.8 and 6.1.1.4'
O O 0.0106 0.0060 'International Tables Vol C Tables 4.2.6.8 and 6.1.1.4'
Sm Sm -0.1638 3.4418 'International Tables Vol C Tables 4.2.6.8 and 6.1.1.4'

loop_
_geom_angle_atom_site_label_1
_geom_angle_atom_site_label_2
_geom_angle_atom_site_label_3
_geom_angle_site_symmetry_1
_geom_angle_site_symmetry_3
_geom_angle
C12 N1 C15 . . 126.4(13)
C12 N1 C14 . . 116.9(8)
C15 N1 C14 . . 115.5(8)
C1 O1 Sm1 . . 91.3(7)
C1 O2 Sm1 . . 94.3(7)
C8 O3 Sm1 . . 133.8(8)
C8 O4 Sm1 . 3_756 140.2(8)
C9 O5 Sm1 . . 100.2(9)
C9 O6 Sm1 . 3_756 160.2(9)
C9 O6 Sm1 . . 92.2(8)
Sm1 O6 Sm1 3_756 . 106.3(3)
C12 O8 Sm1 . . 146.8(14)
O8 Sm1 O6 . 3_756 80.2(4)
O8 Sm1 O4 . 3_756 85.0(4)
O6 Sm1 O4 3_756 3_756 74.9(3)
O8 Sm1 O3 . . 122.9(4)
O6 Sm1 O3 3_756 . 77.8(3)
O4 Sm1 O3 3_756 . 136.4(3)
O8 Sm1 O2 . . 87.6(4)
O6 Sm1 O2 3_756 . 149.3(3)
O4 Sm1 O2 3_756 . 132.2(2)
O3 Sm1 O2 . . 85.7(2)
O8 Sm1 O5 . . 152.1(5)
O6 Sm1 O5 3_756 . 124.1(3)
O4 Sm1 O5 3_756 . 88.5(3)
O3 Sm1 O5 . . 79.4(4)
O2 Sm1 O5 . . 76.9(3)
O8 Sm1 O1 . . 77.5(4)
O6 Sm1 O1 3_756 . 147.8(3)
O4 Sm1 O1 3_756 . 80.2(2)
O3 Sm1 O1 . . 134.2(3)
O2 Sm1 O1 . . 52.1(2)
O5 Sm1 O1 . . 74.6(3)
O8 Sm1 O6 . . 147.1(4)
O6 Sm1 O6 3_756 . 73.7(3)
O4 Sm1 O6 3_756 . 69.3(3)
O3 Sm1 O6 . . 70.7(3)
O2 Sm1 O6 . . 124.8(3)
O5 Sm1 O6 . . 50.7(3)
O1 Sm1 O6 . . 116.0(3)
O8 Sm1 O7 . . 58.3(7)
O6 Sm1 O7 3_756 . 78.1(5)
O4 Sm1 O7 3_756 . 137.5(6)
O3 Sm1 O7 . . 65.8(6)
O2 Sm1 O7 . . 71.6(5)
O5 Sm1 O7 . . 133.9(6)
O1 Sm1 O7 . . 108.6(5)
O6 Sm1 O7 . . 132.0(5)
O8 Sm1 Sm1 . 3_756 116.9(4)
O6 Sm1 Sm1 3_756 3_756 39.2(2)
O4 Sm1 Sm1 3_756 3_756 67.30(18)
O3 Sm1 Sm1 . 3_756 69.96(18)
O2 Sm1 Sm1 . 3_756 152.0(2)
O5 Sm1 Sm1 . 3_756 85.0(2)
O1 Sm1 Sm1 . 3_756 142.02(19)
O6 Sm1 Sm1 . 3_756 34.45(17)
O7 Sm1 Sm1 . 3_756 108.6(5)
O2 C1 O1 . . 122.2(11)
O2 C1 C2 . . 119.6(10)
O1 C1 C2 . . 118.2(10)
C3 C2 C7 . . 120.0
C3 C2 C1 . . 122.1(6)
C7 C2 C1 . . 117.9(6)
C4 C3 C2 . . 120.0
C3 C4 C5 . . 120.0
C3 C4 C4 . 3_766 119.1(8)
C5 C4 C4 . 3_766 120.9(8)
C4 C5 C6 . . 120.0
C7 C6 C5 . . 120.0
C7 C6 C8 . 2_756 117.6(6)
C5 C6 C8 . 2_756 122.4(6)
C6 C7 C2 . . 120.0
O4 C8 O3 . . 126.0(11)
O4 C8 C6 . 2_746 118.0(11)
O3 C8 C6 . 2_746 115.9(10)
O5 C9 O6 . . 116.8(13)
O5 C9 C10 . . 125.7(16)
O6 C9 C10 . . 117.1(15)
O8 C12 N1 . . 106.3(13)
O8 C12 C13 . . 136.6(19)
N1 C12 C13 . . 117.1(17)

loop_
_geom_bond_atom_site_label_1
_geom_bond_atom_site_label_2
_geom_bond_site_symmetry_2
_geom_bond_distance
N1 C12 . 1.407(7)
N1 C15 . 1.468(6)
N1 C14 . 1.468(6)
O1 C1 . 1.255(14)
O1 Sm1 . 2.531(8)
O2 C1 . 1.252(14)
O2 Sm1 . 2.467(7)
O3 C8 . 1.278(14)
O3 Sm1 . 2.407(8)
O4 C8 . 1.258(14)
O4 Sm1 3_756 2.395(7)
O5 C9 . 1.258(17)
O5 Sm1 . 2.486(10)
O6 C9 . 1.313(16)
O6 Sm1 3_756 2.346(8)
O6 Sm1 . 2.624(8)
O7 Sm1 . 2.71(2)
O8 C12 . 1.235(9)
O8 Sm1 . 2.329(13)
Sm1 Sm1 3_756 3.9806(11)
C1 C2 . 1.539(13)
C2 C3 . 1.3900
C2 C7 . 1.3900
C3 C4 . 1.3900
C4 C5 . 1.3900
C4 C4 3_766 1.519(7)
C5 C6 . 1.3900
C6 C7 . 1.3900
C6 C8 2_756 1.532(13)
C9 C10 . 1.48(3)
C12 C13 . 1.494(10)

_cod_database_fobs_code 2021470
